data_7000217
loop_
_publ_author_name
'Stamatatos, Theocharis C.'
'Abboud, Khalil A.'
'Christou, George'

_publ_section_title
;
 A mononuclear MnIII/&#x2018;bis-tris&#x2019; complex and its
 conversion to a mixed-valence MnII/III5 cluster
;
_journal_issue 1
_journal_name_full 'Dalton Transactions'
_journal_page_first 41
_journal_page_last 50
_journal_paper_doi 10.1039/b810701g
_journal_year 2009
_chemical_formula_sum 'C10 H22 Mn N4 O5.5'
_chemical_formula_weight 341.25
_chemical_name_systematic
;

?

;
_space_group_IT_number 2
_symmetry_cell_setting triclinic
_symmetry_space_group_name_Hall '-P 1'
_symmetry_space_group_name_H-M 'P -1'
_atom_sites_solution_hydrogens geom
_atom_sites_solution_primary direct
_atom_sites_solution_secondary difmap
_audit_creation_method SHELXL-97
_cell_angle_alpha 92.000(2)
_cell_angle_beta 93.201(2)
_cell_angle_gamma 100.783(2)
_cell_formula_units_Z 2
_cell_length_a 7.8789(7)
_cell_length_b 9.3663(8)
_cell_length_c 9.9722(8)
_cell_measurement_reflns_used 46
_cell_measurement_temperature 173(2)
_cell_measurement_theta_max 28.0
_cell_measurement_theta_min 2.0
_cell_volume 721.02(11)
_computing_cell_refinement 'Bruker SMART v5.624 & SAINT 6.36a (Bruker 1998)'
_computing_data_collection 'Bruker SMART v5.624 (Bruker 1998)'
_computing_data_reduction 'Bruker SHELXTL v6.14 (Bruker 2000)'
_computing_molecular_graphics 'Bruker SHELXTL v6.14'
_computing_publication_material 'Bruker SHELXTL v6.14'
_computing_structure_refinement 'Bruker SHELXTL v6.14'
_computing_structure_solution 'Bruker SHELXTL v6.14'
_diffrn_ambient_temperature 173(2)
_diffrn_measured_fraction_theta_full 0.978
_diffrn_measured_fraction_theta_max 0.978
_diffrn_measurement_device_type 'SMART CCD area detector'
_diffrn_measurement_method '\w scans'
_diffrn_radiation_monochromator graphite
_diffrn_radiation_source 'fine-focus sealed tube'
_diffrn_radiation_type MoK\a
_diffrn_radiation_wavelength 0.71073
_diffrn_reflns_av_R_equivalents 0.0456
_diffrn_reflns_av_sigmaI/netI 0.0649
_diffrn_reflns_limit_h_max 10
_diffrn_reflns_limit_h_min -9
_diffrn_reflns_limit_k_max 11
_diffrn_reflns_limit_k_min -12
_diffrn_reflns_limit_l_max 12
_diffrn_reflns_limit_l_min -12
_diffrn_reflns_number 4947
_diffrn_reflns_theta_full 27.50
_diffrn_reflns_theta_max 27.50
_diffrn_reflns_theta_min 2.05
_diffrn_standards_decay_% 1
_diffrn_standards_number 0
_exptl_absorpt_coefficient_mu 0.945
_exptl_absorpt_correction_T_max 0.9811
_exptl_absorpt_correction_T_min 0.9187
_exptl_absorpt_correction_type integration
_exptl_absorpt_process_details 'based on measured indexed crystal faces, Bruker SHELXTL v6.12 (Bruker 1998)'
_exptl_crystal_colour brown
_exptl_crystal_density_diffrn 1.572
_exptl_crystal_density_meas 0
_exptl_crystal_density_method 'not measured'
_exptl_crystal_description needles
_exptl_crystal_F_000 358
_exptl_crystal_size_max 0.20
_exptl_crystal_size_mid 0.04
_exptl_crystal_size_min 0.02
_refine_diff_density_max 0.433
_refine_diff_density_min -0.330
_refine_diff_density_rms 0.061
_refine_ls_extinction_method none
_refine_ls_goodness_of_fit_ref 0.918
_refine_ls_hydrogen_treatment mixed
_refine_ls_matrix_type full
_refine_ls_number_parameters 175
_refine_ls_number_reflns 3230
_refine_ls_number_restraints 0
_refine_ls_restrained_S_all 0.918
_refine_ls_R_factor_all 0.0449
_refine_ls_R_factor_gt 0.0332
_refine_ls_shift/su_max 0.002
_refine_ls_shift/su_mean 0.000
_refine_ls_structure_factor_coef Fsqd
_refine_ls_weighting_details 'calc w=1/[\s^2^(Fo^2^)+(0.0317P)^2^] where P=(Fo^2^+2Fc^2^)/3'
_refine_ls_weighting_scheme calc
_refine_ls_wR_factor_gt 0.0724
_refine_ls_wR_factor_ref 0.0743
_reflns_number_gt 2492
_reflns_number_total 3230
_reflns_threshold_expression I>2\s(I)
_cod_data_source_file b810701g.txt
_cod_data_source_block st135
_cod_depositor_comments
;
The following automatic conversions were performed:
'_symmetry_cell_setting' value 'Triclinic' changed to 'triclinic'
according to '/home/saulius/struct/CIF-dictionaries/cif_core.dic'
dictionary named 'cif_core.dic' version 2.4.1 from 2010-06-29.

Automatic conversion script
Id: cif_fix_enum 1527 2010-12-29 10:47:43Z saulius 

2018-02-23
Z value and formula fixed to values more according to usual
chemical conventions.                 miguel
;
_cod_original_formula_sum 'C20 H44 Mn2 N8 O11'
_cod_original_formula_weight 682.51
_cod_original_formula_units_Z 1
_cod_original_sg_symbol_H-M P-1
_cod_database_code 7000217

loop_
_symmetry_equiv_pos_as_xyz
'x, y, z'
'-x, -y, -z'

loop_
_atom_site_label
_atom_site_type_symbol
_atom_site_fract_x
_atom_site_fract_y
_atom_site_fract_z
_atom_site_U_iso_or_equiv
_atom_site_adp_type
_atom_site_occupancy
_atom_site_symmetry_multiplicity
_atom_site_calc_flag
_atom_site_refinement_flags
_atom_site_disorder_assembly
_atom_site_disorder_group
Mn Mn 1.52301(4) 0.55417(3) 0.75019(3) 0.01780(10) Uani 1 1 d . . .
O1 O 1.65887(17) 0.67822(13) 0.88776(13) 0.0202(3) Uani 1 1 d . . .
O2 O 1.64782(18) 0.69794(15) 0.59868(15) 0.0224(3) Uani 1 1 d . . .
H2 H 1.640(3) 0.655(2) 0.529(2) 0.038(8) Uiso 1 1 d . . .
O3 O 1.35755(17) 0.45235(14) 0.62144(14) 0.0236(3) Uani 1 1 d . . .
O4 O 1.32882(19) 0.46163(17) 0.89436(16) 0.0275(3) Uani 1 1 d . . .
H4 H 1.332(3) 0.426(3) 0.965(3) 0.041(8) Uiso 1 1 d . . .
O5 O 1.0030(2) 0.75662(18) 0.83525(19) 0.0387(4) Uani 1 1 d . . .
H5 H 0.911(4) 0.738(3) 0.851(3) 0.055(10) Uiso 1 1 d . . .
N1 N 1.6730(2) 0.40770(18) 0.7589(2) 0.0307(4) Uani 1 1 d . . .
N2 N 1.6164(2) 0.2788(2) 0.75632(18) 0.0291(4) Uani 1 1 d . . .
N3 N 1.5691(3) 0.1552(2) 0.7561(2) 0.0541(6) Uani 1 1 d . . .
N4 N 1.3616(2) 0.70406(17) 0.75015(16) 0.0196(4) Uani 1 1 d . . .
C1 C 1.6017(3) 0.8140(2) 0.9131(2) 0.0261(5) Uani 1 1 d . . .
H1A H 1.6659 0.8901 0.8588 0.031 Uiso 1 1 calc R . .
H1B H 1.6267 0.8451 1.0092 0.031 Uiso 1 1 calc R . .
C2 C 1.4091(3) 0.7970(2) 0.8777(2) 0.0258(5) Uani 1 1 d . . .
H2A H 1.3433 0.7510 0.9517 0.031 Uiso 1 1 calc R . .
H2B H 1.3787 0.8938 0.8655 0.031 Uiso 1 1 calc R . .
C3 C 1.5737(3) 0.8258(2) 0.5912(2) 0.0278(5) Uani 1 1 d . . .
H3A H 1.5796 0.8613 0.4989 0.033 Uiso 1 1 calc R . .
H3B H 1.6404 0.9033 0.6537 0.033 Uiso 1 1 calc R . .
C4 C 1.3858(3) 0.7923(2) 0.6279(2) 0.0270(5) Uani 1 1 d . . .
H4A H 1.3453 0.8849 0.6442 0.032 Uiso 1 1 calc R . .
H4B H 1.3136 0.7386 0.5511 0.032 Uiso 1 1 calc R . .
C5 C 1.1861(2) 0.5993(2) 0.7436(2) 0.0210(4) Uani 1 1 d . . .
C6 C 1.1924(3) 0.4920(2) 0.6247(2) 0.0250(5) Uani 1 1 d . . .
H6A H 1.1030 0.4035 0.6324 0.030 Uiso 1 1 calc R . .
H6B H 1.1660 0.5370 0.5396 0.030 Uiso 1 1 calc R . .
C7 C 1.1728(3) 0.5151(2) 0.8717(2) 0.0247(5) Uani 1 1 d . . .
H7A H 1.1563 0.5796 0.9487 0.030 Uiso 1 1 calc R . .
H7B H 1.0728 0.4332 0.8619 0.030 Uiso 1 1 calc R . .
C8 C 1.0294(3) 0.6705(2) 0.7209(2) 0.0286(5) Uani 1 1 d . . .
H8A H 1.0456 0.7326 0.6425 0.034 Uiso 1 1 calc R . .
H8B H 0.9251 0.5942 0.7000 0.034 Uiso 1 1 calc R . .

loop_
_atom_site_aniso_label
_atom_site_aniso_U_11
_atom_site_aniso_U_22
_atom_site_aniso_U_33
_atom_site_aniso_U_23
_atom_site_aniso_U_13
_atom_site_aniso_U_12
Mn 0.01624(16) 0.01896(16) 0.01883(16) 0.00040(11) 0.00272(11) 0.00457(11)
O1 0.0192(7) 0.0222(7) 0.0194(7) -0.0006(6) 0.0007(6) 0.0048(5)
O2 0.0244(8) 0.0256(8) 0.0179(8) -0.0021(6) 0.0046(6) 0.0057(6)
O3 0.0180(7) 0.0280(7) 0.0240(8) -0.0062(6) 0.0024(6) 0.0032(6)
O4 0.0224(8) 0.0386(9) 0.0243(9) 0.0123(7) 0.0055(7) 0.0101(6)
O5 0.0226(9) 0.0387(10) 0.0567(12) -0.0074(8) 0.0113(8) 0.0096(7)
N1 0.0223(10) 0.0225(10) 0.0491(12) 0.0011(9) 0.0038(9) 0.0086(8)
N2 0.0349(11) 0.0284(11) 0.0265(10) -0.0001(8) 0.0025(8) 0.0122(8)
N3 0.0715(17) 0.0263(11) 0.0650(16) 0.0006(11) 0.0042(13) 0.0104(11)
N4 0.0171(9) 0.0212(8) 0.0208(9) -0.0003(7) 0.0031(7) 0.0041(7)
C1 0.0249(11) 0.0231(10) 0.0295(12) -0.0050(9) 0.0011(9) 0.0038(8)
C2 0.0237(11) 0.0257(11) 0.0285(12) -0.0075(9) 0.0025(9) 0.0073(9)
C3 0.0314(12) 0.0246(11) 0.0287(12) 0.0055(9) 0.0091(10) 0.0055(9)
C4 0.0275(12) 0.0273(11) 0.0289(12) 0.0094(9) 0.0075(9) 0.0093(9)
C5 0.0152(10) 0.0260(10) 0.0220(11) 0.0016(8) 0.0038(8) 0.0032(8)
C6 0.0192(11) 0.0286(11) 0.0258(11) -0.0023(9) 0.0003(9) 0.0019(8)
C7 0.0201(11) 0.0285(11) 0.0257(11) 0.0049(9) 0.0065(9) 0.0034(8)
C8 0.0179(11) 0.0346(12) 0.0355(13) 0.0046(10) 0.0046(9) 0.0092(9)

loop_
_atom_type_symbol
_atom_type_description
_atom_type_scat_dispersion_real
_atom_type_scat_dispersion_imag
_atom_type_scat_source
C C 0.0033 0.0016 'International Tables Vol C Tables 4.2.6.8 and 6.1.1.4'
H H 0.0000 0.0000 'International Tables Vol C Tables 4.2.6.8 and 6.1.1.4'
N N 0.0061 0.0033 'International Tables Vol C Tables 4.2.6.8 and 6.1.1.4'
O O 0.0106 0.0060 'International Tables Vol C Tables 4.2.6.8 and 6.1.1.4'
Mn Mn 0.3368 0.7283 'International Tables Vol C Tables 4.2.6.8 and 6.1.1.4'

loop_
_geom_angle_atom_site_label_1
_geom_angle_atom_site_label_2
_geom_angle_atom_site_label_3
_geom_angle
_geom_angle_site_symmetry_1
_geom_angle_site_symmetry_3
_geom_angle_publ_flag
O3 Mn O1 169.33(6) . . ?
O3 Mn N1 96.76(7) . . ?
O1 Mn N1 93.43(7) . . ?
O3 Mn N4 83.97(6) . . ?
O1 Mn N4 85.70(6) . . ?
N1 Mn N4 177.15(7) . . ?
O3 Mn O2 92.10(6) . . ?
O1 Mn O2 89.01(6) . . ?
N1 Mn O2 101.17(7) . . ?
N4 Mn O2 81.55(6) . . ?
O3 Mn O4 83.22(6) . . ?
O1 Mn O4 92.04(6) . . ?
N1 Mn O4 99.28(7) . . ?
N4 Mn O4 78.04(6) . . ?
O2 Mn O4 159.42(6) . . ?
C1 O1 Mn 114.28(12) . . ?
C3 O2 Mn 110.39(11) . . ?
C3 O2 H2 112.1(18) . . ?
Mn O2 H2 109.6(17) . . ?
C6 O3 Mn 114.04(11) . . ?
C7 O4 Mn 110.52(12) . . ?
C7 O4 H4 111.2(19) . . ?
Mn O4 H4 135.6(19) . . ?
C8 O5 H5 109(2) . . ?
N2 N1 Mn 122.73(15) . . ?
N3 N2 N1 177.1(2) . . ?
C4 N4 C2 111.79(15) . . ?
C4 N4 C5 112.48(16) . . ?
C2 N4 C5 116.09(14) . . ?
C4 N4 Mn 109.64(11) . . ?
C2 N4 Mn 106.52(12) . . ?
C5 N4 Mn 99.26(11) . . ?
O1 C1 C2 110.55(15) . . ?
O1 C1 H1A 109.5 . . ?
C2 C1 H1A 109.5 . . ?
O1 C1 H1B 109.5 . . ?
C2 C1 H1B 109.5 . . ?
H1A C1 H1B 108.1 . . ?
N4 C2 C1 109.58(15) . . ?
N4 C2 H2A 109.8 . . ?
C1 C2 H2A 109.8 . . ?
N4 C2 H2B 109.8 . . ?
C1 C2 H2B 109.8 . . ?
H2A C2 H2B 108.2 . . ?
O2 C3 C4 110.11(16) . . ?
O2 C3 H3A 109.6 . . ?
C4 C3 H3A 109.6 . . ?
O2 C3 H3B 109.6 . . ?
C4 C3 H3B 109.6 . . ?
H3A C3 H3B 108.2 . . ?
N4 C4 C3 112.59(18) . . ?
N4 C4 H4A 109.1 . . ?
C3 C4 H4A 109.1 . . ?
N4 C4 H4B 109.1 . . ?
C3 C4 H4B 109.1 . . ?
H4A C4 H4B 107.8 . . ?
C8 C5 C7 110.35(15) . . ?
C8 C5 N4 115.01(16) . . ?
C7 C5 N4 108.75(16) . . ?
C8 C5 C6 109.09(16) . . ?
C7 C5 C6 108.35(16) . . ?
N4 C5 C6 105.00(14) . . ?
O3 C6 C5 111.35(16) . . ?
O3 C6 H6A 109.4 . . ?
C5 C6 H6A 109.4 . . ?
O3 C6 H6B 109.4 . . ?
C5 C6 H6B 109.4 . . ?
H6A C6 H6B 108.0 . . ?
O4 C7 C5 108.00(15) . . ?
O4 C7 H7A 110.1 . . ?
C5 C7 H7A 110.1 . . ?
O4 C7 H7B 110.1 . . ?
C5 C7 H7B 110.1 . . ?
H7A C7 H7B 108.4 . . ?
O5 C8 C5 111.85(17) . . ?
O5 C8 H8A 109.2 . . ?
C5 C8 H8A 109.2 . . ?
O5 C8 H8B 109.2 . . ?
C5 C8 H8B 109.2 . . ?
H8A C8 H8B 107.9 . . ?

loop_
_geom_bond_atom_site_label_1
_geom_bond_atom_site_label_2
_geom_bond_distance
_geom_bond_site_symmetry_2
_geom_bond_publ_flag
Mn O3 1.8762(14) . ?
Mn O1 1.9072(13) . ?
Mn N1 1.9725(17) . ?
Mn N4 2.0629(16) . ?
Mn O2 2.2081(14) . ?
Mn O4 2.2351(15) . ?
O1 C1 1.445(2) . ?
O2 C3 1.430(2) . ?
O2 H2 0.78(2) . ?
O3 C6 1.420(2) . ?
O4 C7 1.421(2) . ?
O4 H4 0.79(3) . ?
O5 C8 1.421(3) . ?
O5 H5 0.74(3) . ?
N1 N2 1.205(2) . ?
N2 N3 1.148(3) . ?
N4 C4 1.498(3) . ?
N4 C2 1.504(2) . ?
N4 C5 1.535(2) . ?
C1 C2 1.516(3) . ?
C1 H1A 0.9900 . ?
C1 H1B 0.9900 . ?
C2 H2A 0.9900 . ?
C2 H2B 0.9900 . ?
C3 C4 1.523(3) . ?
C3 H3A 0.9900 . ?
C3 H3B 0.9900 . ?
C4 H4A 0.9900 . ?
C4 H4B 0.9900 . ?
C5 C8 1.520(3) . ?
C5 C7 1.523(3) . ?
C5 C6 1.536(3) . ?
C6 H6A 0.9900 . ?
C6 H6B 0.9900 . ?
C7 H7A 0.9900 . ?
C7 H7B 0.9900 . ?
C8 H8A 0.9900 . ?
C8 H8B 0.9900 . ?

loop_
_geom_hbond_atom_site_label_D
_geom_hbond_atom_site_label_H
_geom_hbond_atom_site_label_A
_geom_hbond_distance_DH
_geom_hbond_distance_HA
_geom_hbond_distance_DA
_geom_hbond_angle_DHA
_geom_hbond_site_symmetry_A
O2 H2 O3 0.78(2) 1.78(2) 2.5599(19) 173(3) 2_866
O4 H4 O1 0.79(3) 1.80(3) 2.582(2) 172(3) 2_867
O5 H5 O1 0.74(3) 2.02(3) 2.758(2) 177(3) 1_455
